data_2003171
loop_
_publ_author_name
'Tomasz A. Olszak'
'Piotr H. Sobczynski'
'Andrzej M. Brzozowski'
'Mieczyslaw J. Grabowski'
'Krzysztof Gwozdzinski'

_publ_section_title
;
Piperidine Nitroxide Radicals with Heterocyclic Ring Substituents.
4-Hydroxy-2,2,6,6-tetramethyl-4-(2-pyridylmethyl 1-oxide)piperidine 1-Oxide
;
_journal_coeditor_code KA1059
_journal_issue 1
_journal_name_full 'Acta Crystallographica C'
_journal_page_first 121
_journal_page_last 123
_journal_paper_doi 10.1107/S0108270194007791
_journal_volume 51
_journal_year 1995
_chemical_formula_sum 'C15 H23 N2 O3'
_chemical_formula_weight 279.4
_space_group_crystal_system triclinic
_space_group_IT_number 2
_space_group_name_Hall '-P 1'
_space_group_name_H-M_alt 'P -1'
_cell_angle_alpha 91.62(1)
_cell_angle_beta 91.34(2)
_cell_angle_gamma 102.2(2)
_cell_formula_units_Z 2
_cell_length_a 6.400(1)
_cell_length_b 10.767(1)
_cell_length_c 11.203(2)
_cell_measurement_reflns_used 25
_cell_measurement_temperature 295(2)
_cell_measurement_theta_max 58
_cell_measurement_theta_min 30
_cell_volume 753.9(2)
_diffrn_radiation_type CuK\a
_diffrn_radiation_wavelength 1.54178
_exptl_absorpt_coefficient_mu 0.6602
_exptl_crystal_colour orange
_exptl_crystal_density_diffrn 1.231(1)
_exptl_crystal_density_meas ?
_exptl_crystal_description block
_exptl_crystal_size_max 0.3
_exptl_crystal_size_mid 0.2
_exptl_crystal_size_min 0.2
_exptl_crystal_size_rad ?
_cod_depositor_comments
;
 Updating space group information and adding the symmetry operation list.

 Antanas Vaitkus,
 2018-06-14

The following automatic conversions were performed:

'_cell_measurement_temperature' value 'Room temperature' was changed
to '295(2)' - the room/ambient temperature average [293;298] in
Kelvins(K) was taken.

Automatic conversion script
Id: cif_fix_values 1646 2011-03-28 12:23:43Z adriana 
;
_cod_database_code 2003171

loop_
_space_group_symop_id
_space_group_symop_operation_xyz
1 x,y,z
2 -x,-y,-z

loop_
_atom_site_label
_atom_site_fract_x
_atom_site_fract_y
_atom_site_fract_z
_atom_site_U_iso_or_equiv
N(100) .1062(2) .2603(1) .2297(1) .0382(4)
O(100) .2377(2) .1923(1) .1857(1) .0529(5)
C(200) -.1104(3) .2192(1) .2150(1) .0358(5)
C(300) -.2397(3) .2912(2) .2678(2) .0469(7)
C(400) -.1553(4) .4040(2) .3306(2) .0534(7)
C(500) .0630(3) .4451(2) .3382(2) .0505(7)
C(600) .1905(3) .3727(2) .2879(2) .0449(6)
C(31) -.1974(3) .1037(2) .1366(2) .0387(6)
N(1) -.3920(2) -.2713(1) .2785(1) .0394(5)
O(1) -.4579(2) -.3821(1) .3204(1) .0580(6)
C(1) -.2798(3) -.1712(2) .3666(1) .0416(5)
C(11) -.4169(6) -.1776(3) .4764(2) .0671(11)
C(12) -.0631(4) -.2012(2) .4020(2) .0567(8)
C(2) -.2585(3) -.0394(2) .3128(2) .0396(6)
C(3) -.1860(3) -.0282(1) .1848(1) .0340(5)
O(3) .0253(2) -.0500(1) .1736(1) .0488(5)
C(4) -.3407(3) -.1279(2) .1084(2) .0380(6)
C(5) -.3674(3) -.2660(2) .1466(2) .0385(6)
C(51) -.1821(4) -.3263(2) .1106(2) .0547(8)
C(52) -.5746(4) -.3431(2) .0873(2) .0611(8)
H(3) .1105(42) .0278(25) .1850(22) .0842(83)
H(300) -.3957(33) .2577(19) .2574(17) .0569(59)
H(400) -.2548(36) .4534(21) .3675(19) .0708(68)
H(500) .1352(34) .5246(21) .3768(19) .0658(64)
H(600) .3437(36) .3932(20) .2898(19) .0661(66)
H(311) -.3477(32) .1037(17) .1211(16) .0426(51)
H(312) -.1253(28) .1092(16) .0587(16) .0379(47)
H(111) -.4320(39) -.2580(25) .5085(22) .0798(79)
H(112) -.3561(40) -.1088(25) .5331(23) .0834(82)
H(113) -.5569(42) -.1659(23) .4523(22) .0750(85)
H(121) .0326(39) -.1961(23) .3324(23) .0758(78)
H(122) -.0852(36) -.2855(23) .4365(21) .0725(70)
H(123) -.0013(39) -.1371(24) .4661(23) .0826(78)
H(21) -.1558(32) .0205(19) .3641(18) .0512(55)
H(22) -.4031(31) -.0151(17) .3135(16) .0443(52)
H(41) -.2919(28) -.1258(16) .0222(16) .0388(47)
H(42) -.4869(33) -.1058(18) .1101(17) .0523(57)
H(511) -.0418(40) -.2774(23) .1445(21) .0731(73)
H(512) -.2102(39) -.4130(25) .1394(22) .0810(77)
H(513) -.1661(36) -.3321(21) .0231(22) .0710(70)
H(521) -.5615(38) -.3360(23) -.0023(24) .0792(78)
H(522) -.6959(44) -.3084(25) .1165(23) .0882(91)
H(523) -.5929(42) -.4325(27) .1087(23) .0925(87)
